data_4071473
loop_
_publ_author_name
'Gott, Andrew L.'
'McGowan, Patrick C.'
'Temple, Claire N.'

_publ_section_title
;
 Controlling the Coordination Mode of 1,4,7-Triazacyclononane Complexes of
 Rhodium and Iridium and Evaluating Their Behavior as Phenylacetylene
 Polymerization Catalysts
;
_journal_issue 12
_journal_name_full Organometallics
_journal_page_first 2852
_journal_paper_doi 10.1021/om800180a
_journal_volume 27
_journal_year 2008
_chemical_formula_sum 'C21 H39 F3 N3 O3 Rh S'
_chemical_formula_weight 573.52
_chemical_name_common in_paper_7
_chemical_name_systematic
; 
 ? 
;
_space_group_IT_number 14
_symmetry_cell_setting monoclinic
_symmetry_space_group_name_Hall '-P 2ybc'
_symmetry_space_group_name_H-M 'P 1 21/c 1'
_atom_sites_solution_hydrogens geom
_atom_sites_solution_primary direct
_atom_sites_solution_secondary difmap
_audit_creation_method SHELXL-97
_cell_angle_alpha 90.00
_cell_angle_beta 91.804(1)
_cell_angle_gamma 90.00
_cell_formula_units_Z 4
_cell_length_a 9.533(2)
_cell_length_b 10.886(2)
_cell_length_c 23.252(5)
_cell_measurement_temperature 173(2)
_cell_volume 2411.8(8)
_computing_cell_refinement 'DENZO-SMN (Otwinowski & Minor, 1996)'
_computing_data_collection 'COLLECT (Nonius, 1999)'
_computing_data_reduction 'DENZO-SMN (Otwinowski & Minor, 1996)'
_computing_molecular_graphics 'XSeed (Barbour 2001)'
_computing_publication_material 'WC (Thornton-Pett, 2000)'
_computing_structure_refinement 'SHELXL-97 (Sheldrick, 1997)'
_computing_structure_solution 'SHELXS-97 (Sheldrick, 1990)'
_diffrn_ambient_temperature 173(2)
_diffrn_measured_fraction_theta_full 0.997
_diffrn_measured_fraction_theta_max 0.997
_diffrn_measurement_device_type 'Nonius KappaCCD area detector diffractometer'
_diffrn_measurement_method
;
    Detector set at 30mm from sample with different 2theta offsets 
    1 degree phi exposures for chi=0 degree settings
    1 degree omega exposures for chi=90 degree settings
;
_diffrn_radiation_monochromator graphite
_diffrn_radiation_source 'fine-focus sealed tube'
_diffrn_radiation_type MoK\a
_diffrn_radiation_wavelength 0.71073
_diffrn_reflns_av_R_equivalents 0.1237
_diffrn_reflns_av_sigmaI/netI 0.0672
_diffrn_reflns_limit_h_max 12
_diffrn_reflns_limit_h_min -12
_diffrn_reflns_limit_k_max 12
_diffrn_reflns_limit_k_min -14
_diffrn_reflns_limit_l_max 30
_diffrn_reflns_limit_l_min -25
_diffrn_reflns_number 28333
_diffrn_reflns_theta_full 27.47
_diffrn_reflns_theta_max 27.47
_diffrn_reflns_theta_min 2.72
_exptl_absorpt_coefficient_mu 0.846
_exptl_absorpt_correction_type multi-scan
_exptl_crystal_colour yellow
_exptl_crystal_density_diffrn 1.579
_exptl_crystal_density_method 'not measured'
_exptl_crystal_description block
_exptl_crystal_F_000 1192
_exptl_crystal_size_max 0.40
_exptl_crystal_size_mid 0.26
_exptl_crystal_size_min 0.17
_refine_diff_density_max 1.331
_refine_diff_density_min -1.056
_refine_diff_density_rms 0.139
_refine_ls_extinction_method none
_refine_ls_goodness_of_fit_ref 1.046
_refine_ls_hydrogen_treatment mixed
_refine_ls_matrix_type full
_refine_ls_number_parameters 293
_refine_ls_number_reflns 5509
_refine_ls_number_restraints 0
_refine_ls_restrained_S_all 1.046
_refine_ls_R_factor_all 0.0658
_refine_ls_R_factor_gt 0.0454
_refine_ls_shift/su_max 0.001
_refine_ls_shift/su_mean 0.000
_refine_ls_structure_factor_coef Fsqd
_refine_ls_weighting_details 'calc w=1/[\s^2^(Fo^2^)+(0.0701P)^2^+1.0488P] where P=(Fo^2^+2Fc^2^)/3'
_refine_ls_weighting_scheme calc
_refine_ls_wR_factor_gt 0.1148
_refine_ls_wR_factor_ref 0.1290
_reflns_number_gt 4267
_reflns_number_total 5509
_reflns_threshold_expression >2sigma(I)
_cod_data_source_file om800180a-file001.cif
_cod_data_source_block c:\x-rays~1\unfini~1\ct149a\shelxl
_cod_depositor_comments
;
The following automatic conversions were performed:

'_symmetry_cell_setting' value 'Monoclinic' changed to 'monoclinic'
according to /home/saulius/struct/CIF-dictionaries/cif_core.dic
dictionary named 'cif_core.dic' version 2.4.1 from 2010-06-29.

Automatic conversion script
Id: cif_fix_values 1715 2011-07-08 13:25:40Z adriana 
;
_cod_original_cell_volume 2411.81(8)
_cod_original_sg_symbol_H-M P21/c
_cod_database_code 4071473

loop_
_symmetry_equiv_pos_as_xyz
'x, y, z'
'-x, y+1/2, -z+1/2'
'-x, -y, -z'
'x, -y-1/2, z-1/2'

loop_
_atom_site_label
_atom_site_type_symbol
_atom_site_fract_x
_atom_site_fract_y
_atom_site_fract_z
_atom_site_U_iso_or_equiv
_atom_site_adp_type
_atom_site_occupancy
_atom_site_symmetry_multiplicity
_atom_site_calc_flag
_atom_site_refinement_flags
Rh1 Rh 0.08139(3) 0.56255(2) 0.154602(10) 0.02365(11) Uani 1 1 d .
N1 N 0.2656(3) 0.5756(2) 0.20719(12) 0.0266(6) Uani 1 1 d .
H22 H 0.2422 0.5540 0.2444 0.032 Uiso 1 1 calc R
C15 C 0.0070(4) 0.4163(3) 0.20204(14) 0.0283(7) Uani 1 1 d .
H15 H 0.0829 0.3703 0.2235 0.034 Uiso 1 1 calc R
N2 N 0.2694(3) 0.5113(2) 0.08890(11) 0.0267(6) Uani 1 1 d .
N3 N 0.1621(3) 0.7552(2) 0.12457(11) 0.0262(6) Uani 1 1 d .
C12 C 0.3504(4) 0.3748(3) 0.00719(15) 0.0352(8) Uani 1 1 d .
H12A H 0.3487 0.4439 -0.0198 0.053 Uiso 1 1 calc R
H12B H 0.3271 0.2988 -0.0136 0.053 Uiso 1 1 calc R
H12C H 0.4442 0.3675 0.0253 0.053 Uiso 1 1 calc R
C7 C 0.3220(3) 0.7041(3) 0.20929(14) 0.0303(7) Uani 1 1 d .
H7A H 0.4118 0.7070 0.1891 0.036 Uiso 1 1 calc R
H7B H 0.3411 0.7277 0.2499 0.036 Uiso 1 1 calc R
C14 C -0.0298(4) 0.5301(3) 0.22921(14) 0.0275(7) Uani 1 1 d .
H14 H 0.0264 0.5468 0.2654 0.033 Uiso 1 1 calc R
C6 C 0.2208(4) 0.7956(3) 0.18178(14) 0.0297(7) Uani 1 1 d .
H6A H 0.1424 0.8093 0.2079 0.036 Uiso 1 1 calc R
H6B H 0.2699 0.8749 0.1771 0.036 Uiso 1 1 calc R
C21 C -0.1756(4) 0.5854(3) 0.22921(15) 0.0322(8) Uani 1 1 d .
H21A H -0.1696 0.6719 0.2422 0.039 Uiso 1 1 calc R
H21B H -0.2339 0.5398 0.2565 0.039 Uiso 1 1 calc R
C8 C 0.0533(4) 0.8476(3) 0.10353(14) 0.0287(7) Uani 1 1 d .
H8 H -0.0279 0.8415 0.1296 0.034 Uiso 1 1 calc R
C4 C 0.2703(4) 0.6200(3) 0.04985(14) 0.0283(7) Uani 1 1 d .
H4A H 0.1845 0.6184 0.0247 0.034 Uiso 1 1 calc R
H4B H 0.3522 0.6141 0.0249 0.034 Uiso 1 1 calc R
C18 C -0.0763(3) 0.4991(3) 0.09406(14) 0.0293(7) Uani 1 1 d .
H18 H -0.0564 0.5180 0.0530 0.035 Uiso 1 1 calc R
C10 C -0.0021(4) 0.8195(3) 0.04299(15) 0.0340(8) Uani 1 1 d .
H10A H 0.0659 0.8475 0.0151 0.051 Uiso 1 1 calc R
H10B H -0.0915 0.8622 0.0360 0.051 Uiso 1 1 calc R
H10C H -0.0163 0.7308 0.0388 0.051 Uiso 1 1 calc R
C11 C 0.2423(4) 0.3970(3) 0.05373(14) 0.0309(7) Uani 1 1 d .
H11 H 0.1482 0.4062 0.0339 0.037 Uiso 1 1 calc R
C17 C -0.1146(4) 0.3668(3) 0.10502(15) 0.0340(8) Uani 1 1 d .
H17B H -0.0544 0.3127 0.0821 0.041 Uiso 1 1 calc R
H17A H -0.2133 0.3528 0.0922 0.041 Uiso 1 1 calc R
C16 C -0.0967(4) 0.3324(3) 0.16945(15) 0.0334(8) Uani 1 1 d .
H16A H -0.1891 0.3373 0.1876 0.040 Uiso 1 1 calc R
H16B H -0.0634 0.2464 0.1726 0.040 Uiso 1 1 calc R
C2 C 0.3715(4) 0.4851(3) 0.18758(14) 0.0303(7) Uani 1 1 d .
H2A H 0.3361 0.4007 0.1936 0.036 Uiso 1 1 calc R
H2B H 0.4596 0.4949 0.2108 0.036 Uiso 1 1 calc R
C3 C 0.4011(3) 0.5033(3) 0.12450(14) 0.0299(7) Uani 1 1 d .
H3A H 0.4561 0.5796 0.1199 0.036 Uiso 1 1 calc R
H3B H 0.4583 0.4338 0.1109 0.036 Uiso 1 1 calc R
C19 C -0.1340(3) 0.5973(3) 0.12426(15) 0.0303(7) Uani 1 1 d .
H19 H -0.1456 0.6741 0.1011 0.036 Uiso 1 1 calc R
C13 C 0.2359(4) 0.2851(3) 0.09284(16) 0.0359(8) Uani 1 1 d .
H13A H 0.3296 0.2682 0.1095 0.054 Uiso 1 1 calc R
H13C H 0.2031 0.2139 0.0704 0.054 Uiso 1 1 calc R
H13B H 0.1708 0.3012 0.1238 0.054 Uiso 1 1 calc R
C5 C 0.2767(4) 0.7422(3) 0.08236(14) 0.0292(7) Uani 1 1 d .
H5A H 0.3686 0.7489 0.1031 0.035 Uiso 1 1 calc R
H5B H 0.2697 0.8104 0.0543 0.035 Uiso 1 1 calc R
C9 C 0.1039(4) 0.9815(3) 0.10527(17) 0.0402(9) Uani 1 1 d .
H9A H 0.1907 0.9888 0.0840 0.060 Uiso 1 1 calc R
H9B H 0.1216 1.0065 0.1453 0.060 Uiso 1 1 calc R
H9C H 0.0317 1.0346 0.0875 0.060 Uiso 1 1 calc R
C20 C -0.2443(4) 0.5801(3) 0.16906(16) 0.0330(8) Uani 1 1 d .
H20A H -0.2914 0.4998 0.1633 0.040 Uiso 1 1 calc R
H20B H -0.3161 0.6454 0.1649 0.040 Uiso 1 1 calc R
S1 S 0.37030(12) 0.45358(9) 0.35592(4) 0.0404(2) Uani 1 1 d .
O1 O 0.4896(4) 0.4671(4) 0.32156(14) 0.0755(11) Uani 1 1 d .
F2 F 0.5160(3) 0.5542(2) 0.44068(13) 0.0656(8) Uani 1 1 d .
O2 O 0.2387(3) 0.4884(3) 0.32825(12) 0.0507(7) Uani 1 1 d .
F3 F 0.2920(4) 0.5716(4) 0.44694(15) 0.1026(14) Uani 1 1 d .
C1 C 0.3965(5) 0.5705(4) 0.4113(2) 0.0503(11) Uani 1 1 d .
F1 F 0.4016(3) 0.6822(2) 0.38577(18) 0.0953(12) Uani 1 1 d .
O3 O 0.3678(4) 0.3429(3) 0.38925(17) 0.0864(13) Uani 1 1 d .

loop_
_atom_site_aniso_label
_atom_site_aniso_U_11
_atom_site_aniso_U_22
_atom_site_aniso_U_33
_atom_site_aniso_U_23
_atom_site_aniso_U_13
_atom_site_aniso_U_12
Rh1 0.02484(16) 0.02372(16) 0.02226(16) 0.00203(9) -0.00116(10) -0.00232(9)
N1 0.0252(14) 0.0312(15) 0.0234(14) -0.0012(11) -0.0008(11) -0.0001(11)
C15 0.0308(18) 0.0281(16) 0.0261(17) 0.0080(13) 0.0011(14) 0.0015(13)
N2 0.0280(15) 0.0248(14) 0.0273(14) -0.0007(11) -0.0015(12) -0.0012(11)
N3 0.0284(14) 0.0249(13) 0.0252(13) -0.0012(11) 0.0010(11) -0.0036(11)
C12 0.039(2) 0.0347(19) 0.0321(19) -0.0082(15) 0.0033(15) -0.0024(16)
C7 0.0256(17) 0.0372(18) 0.0281(17) -0.0076(14) -0.0022(13) -0.0046(14)
C14 0.0296(18) 0.0298(16) 0.0233(16) 0.0057(13) 0.0019(13) -0.0022(14)
C6 0.0344(18) 0.0273(17) 0.0275(17) -0.0066(13) -0.0001(14) -0.0024(14)
C21 0.0320(19) 0.0311(17) 0.0339(19) 0.0010(14) 0.0055(15) -0.0024(14)
C8 0.0312(18) 0.0239(16) 0.0311(17) 0.0012(13) 0.0030(14) 0.0000(13)
C4 0.0326(18) 0.0282(17) 0.0244(16) 0.0020(14) 0.0042(14) -0.0020(14)
C18 0.0314(18) 0.0326(19) 0.0236(16) 0.0047(14) -0.0053(14) -0.0077(14)
C10 0.038(2) 0.0300(17) 0.0334(18) 0.0074(15) -0.0005(15) -0.0004(15)
C11 0.0358(19) 0.0259(16) 0.0309(18) -0.0073(14) 0.0017(14) -0.0020(14)
C17 0.039(2) 0.0307(18) 0.0324(18) -0.0012(14) -0.0037(15) -0.0099(15)
C16 0.039(2) 0.0275(17) 0.0339(18) 0.0047(14) -0.0006(15) -0.0086(14)
C2 0.0273(17) 0.0350(18) 0.0284(17) 0.0003(14) -0.0012(14) 0.0049(14)
C3 0.0277(17) 0.0337(19) 0.0281(17) -0.0047(14) -0.0001(14) 0.0015(14)
C19 0.0275(17) 0.0301(16) 0.0329(18) 0.0084(14) -0.0068(14) -0.0028(14)
C13 0.041(2) 0.0264(17) 0.041(2) -0.0032(15) 0.0037(16) 0.0023(15)
C5 0.0342(18) 0.0265(16) 0.0270(16) 0.0013(13) 0.0036(14) -0.0035(14)
C9 0.053(2) 0.0260(17) 0.042(2) -0.0010(16) 0.0021(18) -0.0014(17)
C20 0.0247(17) 0.0373(19) 0.037(2) 0.0049(15) -0.0008(15) 0.0014(14)
S1 0.0477(6) 0.0411(5) 0.0317(5) -0.0014(4) -0.0088(4) 0.0077(4)
O1 0.048(2) 0.135(3) 0.0433(18) -0.012(2) -0.0021(15) 0.034(2)
F2 0.0579(18) 0.077(2) 0.0603(18) -0.0121(13) -0.0177(14) -0.0130(13)
O2 0.0422(16) 0.069(2) 0.0407(16) 0.0126(15) -0.0065(13) 0.0010(14)
F3 0.069(2) 0.165(4) 0.075(2) -0.062(2) 0.0258(18) -0.007(2)
C1 0.043(2) 0.048(3) 0.059(3) -0.008(2) 0.001(2) -0.0037(18)
F1 0.077(2) 0.0288(13) 0.178(4) -0.0018(18) -0.021(2) 0.0013(13)
O3 0.124(3) 0.0380(18) 0.094(3) 0.0140(18) -0.054(3) -0.0159(19)

loop_
_atom_type_symbol
_atom_type_description
_atom_type_scat_dispersion_real
_atom_type_scat_dispersion_imag
_atom_type_scat_source
C C 0.0033 0.0016 'International Tables Vol C Tables 4.2.6.8 and 6.1.1.4'
H H 0.0000 0.0000 'International Tables Vol C Tables 4.2.6.8 and 6.1.1.4'
O O 0.0106 0.0060 'International Tables Vol C Tables 4.2.6.8 and 6.1.1.4'
N N 0.0061 0.0033 'International Tables Vol C Tables 4.2.6.8 and 6.1.1.4'
F F 0.0171 0.0103 'International Tables Vol C Tables 4.2.6.8 and 6.1.1.4'
S S 0.1246 0.1234 'International Tables Vol C Tables 4.2.6.8 and 6.1.1.4'
Rh Rh -1.1178 0.9187 'International Tables Vol C Tables 4.2.6.8 and 6.1.1.4'

loop_
_geom_angle_atom_site_label_1
_geom_angle_atom_site_label_2
_geom_angle_atom_site_label_3
_geom_angle
C15 Rh1 C14 40.41(13)
C15 Rh1 N1 92.05(12)
C14 Rh1 N1 88.01(12)
C15 Rh1 C18 81.80(13)
C14 Rh1 C18 97.30(13)
N1 Rh1 C18 162.87(11)
C15 Rh1 C19 88.33(13)
C14 Rh1 C19 78.53(13)
N1 Rh1 C19 158.69(12)
C18 Rh1 C19 37.78(13)
C15 Rh1 N3 164.68(11)
C14 Rh1 N3 125.26(11)
N1 Rh1 N3 80.67(10)
C18 Rh1 N3 108.81(11)
C19 Rh1 N3 93.62(11)
C15 Rh1 N2 115.14(11)
C14 Rh1 N2 151.23(11)
N1 Rh1 N2 76.44(10)
C18 Rh1 N2 91.65(11)
C19 Rh1 N2 122.40(11)
N3 Rh1 N2 76.43(9)
C2 N1 C7 112.4(3)
C2 N1 Rh1 109.7(2)
C7 N1 Rh1 111.8(2)
C14 C15 C16 124.7(3)
C14 C15 Rh1 70.42(18)
C16 C15 Rh1 114.9(2)
C3 N2 C4 111.4(3)
C3 N2 C11 112.5(3)
C4 N2 C11 109.2(3)
C3 N2 Rh1 106.71(18)
C4 N2 Rh1 102.49(18)
C11 N2 Rh1 114.15(19)
C6 N3 C5 110.6(2)
C6 N3 C8 109.0(2)
C5 N3 C8 110.9(2)
C6 N3 Rh1 96.60(18)
C5 N3 Rh1 111.29(18)
C8 N3 Rh1 117.49(19)
N1 C7 C6 112.1(3)
C15 C14 C21 125.4(3)
C15 C14 Rh1 69.17(18)
C21 C14 Rh1 115.0(2)
N3 C6 C7 113.5(3)
C14 C21 C20 110.6(3)
N3 C8 C10 112.3(3)
N3 C8 C9 114.2(3)
C10 C8 C9 108.4(3)
N2 C4 C5 112.9(3)
C19 C18 C17 122.8(3)
C19 C18 Rh1 72.72(19)
C17 C18 Rh1 111.4(2)
N2 C11 C13 110.2(3)
N2 C11 C12 113.9(3)
C13 C11 C12 109.6(3)
C18 C17 C16 112.0(3)
C15 C16 C17 112.6(3)
N1 C2 C3 111.0(3)
N2 C3 C2 111.5(3)
C18 C19 C20 122.9(3)
C18 C19 Rh1 69.50(19)
C20 C19 Rh1 115.0(2)
N3 C5 C4 112.8(3)
C19 C20 C21 109.8(3)
O1 S1 O3 114.8(3)
O1 S1 O2 115.04(19)
O3 S1 O2 115.6(2)
O1 S1 C1 103.4(2)
O3 S1 C1 102.1(2)
O2 S1 C1 103.3(2)
F2 C1 F3 109.4(4)
F2 C1 F1 107.7(3)
F3 C1 F1 107.8(4)
F2 C1 S1 111.6(3)
F3 C1 S1 111.2(3)
F1 C1 S1 108.9(3)

loop_
_geom_bond_atom_site_label_1
_geom_bond_atom_site_label_2
_geom_bond_distance
Rh1 C15 2.075(3)
Rh1 C14 2.091(3)
Rh1 N1 2.113(3)
Rh1 C18 2.141(3)
Rh1 C19 2.183(3)
Rh1 N3 2.348(3)
Rh1 N2 2.456(3)
N1 C2 1.492(4)
N1 C7 1.499(4)
C15 C14 1.439(5)
C15 C16 1.529(5)
N2 C3 1.485(4)
N2 C4 1.492(4)
N2 C11 1.506(4)
N3 C6 1.493(4)
N3 C5 1.498(4)
N3 C8 1.515(4)
C12 C11 1.537(5)
C7 C6 1.514(5)
C14 C21 1.514(5)
C21 C20 1.527(5)
C8 C10 1.519(5)
C8 C9 1.535(5)
C4 C5 1.530(4)
C18 C19 1.400(5)
C18 C17 1.510(5)
C11 C13 1.523(5)
C17 C16 1.548(5)
C2 C3 1.515(4)
C19 C20 1.515(5)
S1 O1 1.418(4)
S1 O3 1.433(3)
S1 O2 1.442(3)
S1 C1 1.821(4)
F2 C1 1.322(5)
F3 C1 1.317(5)
C1 F1 1.354(5)
